data_4300553
loop_
_publ_author_name
'Dikarev, Evgeny V.'
'Filatov, Alexander S.'
'Clerac, Rodolphe'
'Petrukhina, Marina A.'

_publ_section_title
;
Unligated Diruthenium(II,II) Tetra(trifluoroacetate): The First X-Ray 
Structural Study, Thermal Compressibility, Lewis Acidity and Magnetism
;
_journal_issue 2
_journal_name_full 'Inorganic Chemistry'
_journal_page_first 744
_journal_page_last 751
_journal_paper_doi 10.1021/ic051537m
_journal_volume 45
_journal_year 2006
_chemical_formula_moiety 'Ru2 (O2 C C F3)4'
_chemical_formula_sum 'C8 F12 O8 Ru2'
_chemical_formula_weight 654.22
_space_group_IT_number 2
_space_group_name_Hall '-P 1'
_space_group_name_H-M_alt 'P -1'
_symmetry_cell_setting triclinic
_symmetry_space_group_name_Hall '-P 1'
_symmetry_space_group_name_H-M 'P -1'
_cell_angle_alpha 82.4740(10)
_cell_angle_beta 84.3120(10)
_cell_angle_gamma 87.0010(10)
_cell_formula_units_Z 1
_cell_length_a 5.2447(5)
_cell_length_b 8.6097(8)
_cell_length_c 9.0518(8)
_cell_measurement_temperature 143(2)
_cell_volume 402.90(6)
_diffrn_ambient_temperature 143(2)
_exptl_crystal_density_diffrn 2.696
_cod_database_code 4300553

loop_
_symmetry_equiv_pos_as_xyz
'x, y, z'
'-x, -y, -z'

loop_
_atom_site_label
_atom_site_type_symbol
_atom_site_fract_x
_atom_site_fract_y
_atom_site_fract_z
_atom_site_U_iso_or_equiv
_atom_site_adp_type
_atom_site_occupancy
_atom_site_symmetry_multiplicity
_atom_site_calc_flag
_atom_site_refinement_flags
_atom_site_disorder_assembly
_atom_site_disorder_group
Ru1 Ru 0.31946(4) 0.03506(3) 0.44276(3) 0.01782(10) Uani 1 1 d . . .
O1 O 0.2865(4) 0.2385(3) 0.5407(3) 0.0245(5) Uani 1 1 d . . .
O2 O 0.1026(4) -0.0767(3) 0.6288(3) 0.0217(5) Uani 1 1 d . . .
F3 F 0.2950(5) 0.5213(2) 0.6264(3) 0.0370(5) Uani 1 1 d . . .
O4 O 0.5379(4) 0.1430(3) 0.2607(3) 0.0235(5) Uani 1 1 d . . .
O3 O 0.3541(4) -0.1689(3) 0.3467(3) 0.0248(5) Uani 1 1 d . . .
F2 F 0.6511(5) 0.4609(3) 0.7207(3) 0.0472(6) Uani 1 1 d . . .
F6 F -0.0658(5) -0.3297(3) 0.8429(3) 0.0476(6) Uani 1 1 d . . .
F4 F -0.1065(5) -0.1101(3) 0.9267(3) 0.0491(6) Uani 1 1 d . . .
F1 F 0.2993(6) 0.3736(3) 0.8365(3) 0.0575(8) Uani 1 1 d . . .
F5 F 0.2062(5) -0.2685(4) 0.9856(3) 0.0703(11) Uani 1 1 d . . .
C1 C 0.4569(6) 0.2582(4) 0.6236(4) 0.0230(6) Uani 1 1 d . . .
C2 C 0.2258(6) -0.1391(4) 0.7375(4) 0.0213(6) Uani 1 1 d . . .
C3 C 0.4255(8) 0.4064(4) 0.7026(4) 0.0319(8) Uani 1 1 d . . .
C4 C 0.0647(6) -0.2146(4) 0.8756(4) 0.0281(7) Uani 1 1 d . . .

loop_
_atom_site_aniso_label
_atom_site_aniso_U_11
_atom_site_aniso_U_22
_atom_site_aniso_U_33
_atom_site_aniso_U_23
_atom_site_aniso_U_13
_atom_site_aniso_U_12
Ru1 0.00903(14) 0.01872(15) 0.02561(16) -0.00010(10) -0.00471(9) -0.00062(9)
O1 0.0170(11) 0.0217(11) 0.0343(13) -0.0028(9) -0.0028(9) 0.0010(8)
O2 0.0119(10) 0.0225(11) 0.0299(12) 0.0021(9) -0.0051(8) -0.0012(8)
F3 0.0434(13) 0.0240(11) 0.0426(12) -0.0059(9) 0.0000(10) 0.0056(9)
O4 0.0117(10) 0.0293(12) 0.0289(12) 0.0027(9) -0.0062(8) -0.0014(9)
O3 0.0199(11) 0.0230(11) 0.0322(12) -0.0040(9) -0.0043(9) -0.0034(9)
F2 0.0542(16) 0.0355(13) 0.0581(15) -0.0168(11) -0.0178(12) -0.0082(11)
F6 0.0466(15) 0.0395(13) 0.0548(15) -0.0068(11) 0.0129(12) -0.0159(11)
F4 0.0509(16) 0.0477(15) 0.0474(14) -0.0133(12) 0.0126(11) -0.0040(12)
F1 0.090(2) 0.0409(14) 0.0347(13) -0.0042(11) 0.0238(13) -0.0004(14)
F5 0.0280(13) 0.128(3) 0.0442(15) 0.0415(17) -0.0120(11) -0.0130(15)
C1 0.0217(15) 0.0201(15) 0.0260(15) -0.0004(12) 0.0014(12) -0.0039(12)
C2 0.0163(15) 0.0204(15) 0.0274(16) -0.0024(12) -0.0038(12) -0.0007(11)
C3 0.040(2) 0.0253(17) 0.0293(18) -0.0039(14) 0.0023(15) -0.0009(14)
C4 0.0175(15) 0.0339(18) 0.0315(18) 0.0020(14) -0.0034(13) -0.0023(13)

loop_
_geom_bond_atom_site_label_1
_geom_bond_atom_site_label_2
_geom_bond_distance
_geom_bond_site_symmetry_2
_geom_bond_publ_flag
Ru1 O3 2.052(2) . y
Ru1 O4 2.056(2) . y
Ru1 O1 2.056(2) . y
Ru1 O2 2.089(2) . y
Ru1 Ru1 2.2650(4) 2_656 y
Ru1 O2 2.364(2) 2_556 y
O1 C1 1.254(4) . n
O2 C2 1.275(4) . n
O2 Ru1 2.364(2) 2_556 n
F3 C3 1.329(4) . n
O4 C2 1.240(4) 2_656 n
O3 C1 1.251(4) 2_656 n
F2 C3 1.328(5) . n
F6 C4 1.314(4) . n
F4 C4 1.330(4) . n
F1 C3 1.326(4) . n
F5 C4 1.322(4) . n
C1 O3 1.251(4) 2_656 n
C1 C3 1.537(5) . n
C2 O4 1.240(4) 2_656 n
C2 C4 1.528(4) . n
